data_2003815
loop_
_publ_author_name
'Ianelli, S.'
'Nardelli, M.'
'Fraire, C.'
'Grancini, G.'
'Napoletano, M.'
'Santangelo, F.'

_publ_section_title
;
 Three Stereoisomers of a Novel and Selective \m-Opioid Analgesic
;
_journal_issue 8
_journal_name_full 'Acta Crystallographica Section C'
_journal_page_first 1675
_journal_page_last 1680
_journal_paper_doi 10.1107/S0108270195001478
_journal_volume 51
_journal_year 1995
_chemical_compound_source
;
chemical synthesis
;
_chemical_formula_analytical 'C21 H33 Cl N2 O2'
_chemical_formula_sum 'C21 H33 Cl N2 O2'
_chemical_formula_weight 380.96
_chemical_melting_point 345.0(5)
_chemical_name_systematic
;
(1S)-2-[(1R,1'R)-bis(1-Methylpropyl)amino]-1-[(5S)-1-(2-chlorophenyl)
methyl-2-oxo-5-pyrrolidinyl]ethanol
;
_space_group_IT_number 19
_symmetry_cell_setting orthorhombic
_symmetry_space_group_name_Hall 'P 2ac 2ab'
_symmetry_space_group_name_H-M 'P 21 21 21'
_cell_angle_alpha 90
_cell_angle_beta 90
_cell_angle_gamma 90
_cell_formula_units_Z 4
_cell_length_a 7.494(1)
_cell_length_b 7.538(3)
_cell_length_c 38.30(9)
_cell_measurement_radiation CuK\a~1~
_cell_measurement_reflns_used 30
_cell_measurement_temperature 293(2)
_cell_measurement_theta_max 35.46
_cell_measurement_theta_min 18.28
_cell_measurement_wavelength 1.5405620
_cell_volume 2164(5)
_computing_cell_refinement 'LQPARM (Nardelli & Mangia,1984)'
_computing_data_collection 'local programs'
_computing_data_reduction 'local programs'
_computing_molecular_graphics 'ORTEP (Johnson, 1965); PLUTO (Motherwell & Clegg, 1978)'
_computing_publication_material 'PARST (Nardelli, 1983); PARSTCIF (Nardelli, 1991)'
_computing_structure_refinement 'SHELXL93 (Sheldrick, 1994)'
_computing_structure_solution 'SHELXS86 (Sheldrick, 1990)'
_diffrn_ambient_temperature 293(2)
_diffrn_measurement_device 'Siemens-AED diffractometer'
_diffrn_measurement_method '\q/2\q scan'
_diffrn_radiation_monochromator 'Ni filter'
_diffrn_radiation_source 'fine-focus sealed tube'
_diffrn_radiation_type CuK\a
_diffrn_radiation_wavelength 1.5405620
_diffrn_reflns_av_R_equivalents 0.0440
_diffrn_reflns_av_sigmaI/netI 0.1440
_diffrn_reflns_limit_h_max 9
_diffrn_reflns_limit_h_min -9
_diffrn_reflns_limit_k_max 1
_diffrn_reflns_limit_k_min -9
_diffrn_reflns_limit_l_max 46
_diffrn_reflns_limit_l_min -46
_diffrn_reflns_number 4470
_diffrn_reflns_reduction_process
;
standard
;
_diffrn_reflns_theta_max 70.40
_diffrn_reflns_theta_min 4.62
_diffrn_standards_decay_% 'within statistical fluctuation'
_diffrn_standards_interval_count 50
_diffrn_standards_number 1
_exptl_absorpt_coefficient_mu 1.683
_exptl_absorpt_correction_type none
_exptl_crystal_colour colourless
_exptl_crystal_density_diffrn 1.169
_exptl_crystal_density_method 'not measured'
_exptl_crystal_description
;
elongated prism
;
_exptl_crystal_F_000 824
_exptl_crystal_size_max 0.32
_exptl_crystal_size_mid 0.27
_exptl_crystal_size_min 0.18
_refine_diff_density_max 0.30
_refine_diff_density_min -0.37
_refine_ls_abs_structure_details 'Flack (1983)'
_refine_ls_abs_structure_Flack -0.03(7)
_refine_ls_extinction_coef 0.003(1)
_refine_ls_extinction_method 'SHELXL93 (Sheldrick, 1993)'
_refine_ls_goodness_of_fit_all 0.904
_refine_ls_goodness_of_fit_obs 1.236
_refine_ls_hydrogen_treatment refU
_refine_ls_matrix_type full
_refine_ls_number_parameters 237
_refine_ls_number_reflns 4066
_refine_ls_number_restraints 0
_refine_ls_restrained_S_all 0.912
_refine_ls_restrained_S_obs 1.236
_refine_ls_R_factor_all 0.2612
_refine_ls_R_factor_obs 0.0784
_refine_ls_shift/esd_max 0.000
_refine_ls_shift/esd_mean 0.000
_refine_ls_structure_factor_coef Fsqd
_refine_ls_weighting_details 'w=1/[\s^2^(F~o~^2^)+(0.1692P)^2^]  where  P=(F~o~^2^+2F~c~^2^)/3'
_refine_ls_weighting_scheme calc
_refine_ls_wR_factor_all 0.3270
_refine_ls_wR_factor_obs 0.2139
_reflns_number_observed 1084
_reflns_number_total 4068
_reflns_observed_criterion I>2\s(I)
_cod_data_source_file mu1165.cif
_cod_data_source_block 2a
_cod_depositor_comments
;
The following automatic conversions were performed:

'_chemical_melting_point' value '344.5-345.5 K' was changed to
'345.0(5)' - the average value was taken and precision was estimated.

Automatic conversion script
Id: cif_fix_values 1715 2011-07-08 13:25:40Z adriana 

The following automatic conversions were performed:

'_refine_ls_weighting_scheme' value
'w=1/[\s^2^(F~o~^2^)+(0.1692P)^2^] where P=(F~o~^2^+2F~c~^2^)/3' was
changed to 'calc'. New tag '_refine_ls_weighting_details' was
created. The value of the new tag was set to
'w=1/[\s^2^(F~o~^2^)+(0.1692P)^2^] where P=(F~o~^2^+2F~c~^2^)/3'.

Automatic conversion script
Id: cif_fix_values 3143 2015-03-26 13:38:13Z robertas 
;
_cod_database_code 2003815

loop_
_symmetry_equiv_pos_as_xyz
'x, y, z'
'-x+1/2, -y, z+1/2'
'x+1/2, -y+1/2, -z'
'-x, y+1/2, -z+1/2'

loop_
_atom_site_aniso_label
_atom_site_aniso_U_11
_atom_site_aniso_U_12
_atom_site_aniso_U_13
_atom_site_aniso_U_22
_atom_site_aniso_U_23
_atom_site_aniso_U_33
Cl 0.1252(24) -0.0064(14) 0.0047(19) 0.0629(13) -0.0087(21) 0.1025(20)
O1 0.0744(48) -0.0204(50) 0.0050(45) 0.1116(58) 0.0153(48) 0.1215(59)
O2 0.0756(44) -0.0103(39) 0.0065(40) 0.0997(48) 0.0064(42) 0.0832(50)
N1 0.0702(49) -0.0080(34) -0.0082(44) 0.0722(45) -0.0001(56) 0.0583(42)
N2 0.0943(56) 0.0016(43) 0.0158(45) 0.0661(47) 0.0092(49) 0.0648(46)
C1 0.0597(58) 0.0015(42) -0.0026(62) 0.0584(55) 0.0006(56) 0.0888(68)
C2 0.0720(67) -0.0275(58) -0.0034(64) 0.1010(74) 0.0028(74) 0.0704(62)
C3 0.0991(81) 0.0032(57) 0.0045(68) 0.0974(72) 0.0019(90) 0.0683(61)
C4 0.1104(83) 0.0203(49) 0.0039(78) 0.0788(64) -0.0048(74) 0.0702(65)
C5 0.0904(68) -0.0054(41) 0.0016(62) 0.0623(53) 0.0083(66) 0.0612(56)
C6 0.0632(52) -0.0072(37) 0.0060(44) 0.0632(46) -0.0057(58) 0.0395(40)
C7 0.0762(62) -0.0056(42) 0.0025(56) 0.0734(56) -0.0049(60) 0.0646(56)
C8 0.0900(81) -0.0037(55) 0.0163(61) 0.0834(80) 0.0018(65) 0.0571(63)
C9 0.0729(78) -0.0280(74) 0.0105(66) 0.0969(95) -0.0224(66) 0.1121(91)
C10 0.0949(79) -0.0063(54) -0.0096(56) 0.0684(58) -0.0046(63) 0.0796(71)
C11 0.0576(58) 0.0012(54) -0.0011(50) 0.0909(70) -0.0036(59) 0.0636(60)
C12 0.0747(61) -0.0025(54) 0.0173(54) 0.0623(55) 0.0037(57) 0.0759(59)
C13 0.0597(56) 0.0132(50) 0.0032(49) 0.0802(64) -0.0106(53) 0.0672(59)
C14 0.0986(84) 0.0038(57) -0.0068(59) 0.0974(81) 0.0047(71) 0.0603(63)
C15 0.147(12) -0.022(6) 0.031(9) 0.073(7) -0.005(8) 0.100(9)
C16 0.127(12) -0.007(10) 0.042(9) 0.165(15) 0.036(12) 0.109(10)
C17 0.123(11) 0.023(9) -0.006(8) 0.150(11) -0.014(10) 0.108(9)
C18 0.139(11) 0.007(6) 0.014(9) 0.066(8) 0.008(8) 0.106(9)
C19 0.208(18) 0.010(7) 0.008(12) 0.076(8) -0.035(11) 0.122(11)
C20 0.144(14) -0.052(11) 0.034(11) 0.146(13) -0.077(12) 0.159(15)
C21 0.223(18) 0.030(10) 0.029(12) 0.132(12) 0.090(12) 0.129(12)

loop_
_atom_site_label
_atom_site_fract_x
_atom_site_fract_y
_atom_site_fract_z
_atom_site_U_iso_or_equiv
_atom_site_thermal_displace_type
_atom_site_calc_attached_atom
_atom_site_type_symbol
Cl -0.4818(4) -0.5672(3) -0.01160(6) 0.097(1) aniso . Cl
O1 -0.7993(10) -1.0426(11) -0.0870(2) 0.102(3) aniso . O
O2 -0.0785(9) -1.1839(10) -0.1224(2) 0.086(3) aniso . O
N1 -0.4962(12) -1.0438(9) -0.0806(2) 0.067(3) aniso . N
N2 -0.1947(11) -0.9195(10) -0.1745(2) 0.075(3) aniso . N
C1 -0.4845(13) -0.7845(10) 0.0034(3) 0.069(3) aniso . C
C2 -0.4812(14) -0.8116(14) 0.0383(3) 0.081(4) aniso . C
C3 -0.4920(17) -0.9832(14) 0.0517(2) 0.088(4) aniso . C
C4 -0.4941(17) -1.1223(12) 0.0291(3) 0.086(4) aniso . C
C5 -0.4923(15) -1.0932(11) -0.0066(2) 0.071(4) aniso . C
C6 -0.4872(12) -0.9227(11) -0.0213(2) 0.055(3) aniso . C
C7 -0.4884(15) -0.8856(10) -0.0591(2) 0.071(4) aniso . C
C8 -0.6535(17) -1.1164(14) -0.0914(3) 0.077(4) aniso . C
C9 -0.6162(14) -1.2830(15) -0.1106(3) 0.094(5) aniso . C
C10 -0.4267(15) -1.3273(14) -0.1020(3) 0.081(4) aniso . C
C11 -0.3380(12) -1.1539(14) -0.0893(3) 0.071(4) aniso . C
C12 -0.2206(12) -1.0613(13) -0.1163(2) 0.071(3) aniso . C
C13 -0.3078(12) -1.0263(12) -0.1519(2) 0.069(4) aniso . C
C14 -0.1859(15) -0.9726(15) -0.2114(2) 0.085(4) aniso . C
C15 -0.064(2) -1.1336(15) -0.2150(3) 0.107(6) aniso . C
C16 0.119(2) -1.099(2) -0.2076(3) 0.134(6) aniso . C
C17 -0.3693(17) -1.0116(19) -0.2289(3) 0.127(6) aniso . C
C18 -0.210(2) -0.7277(14) -0.1678(3) 0.104(5) aniso . C
C19 -0.037(3) -0.6294(15) -0.1735(4) 0.135(8) aniso . C
C20 0.113(2) -0.692(2) -0.1500(4) 0.150(8) aniso . C
C21 -0.358(2) -0.6303(18) -0.1872(3) 0.161(9) aniso . C
H2 0.0148(33) -1.1431(72) -0.1145(29) 0.129 iso O2 H
H2A -0.4717(14) -0.7155(14) 0.0534(3) 0.122 iso C2 H
H3 -0.4976(17) -1.0023(14) 0.0757(2) 0.132 iso C3 H
H4 -0.4969(17) -1.2377(12) 0.0377(3) 0.130 iso C4 H
H5 -0.4945(15) -1.1908(11) -0.0214(2) 0.107 iso C5 H
H7A -0.5904(15) -0.8113(10) -0.0645(2) 0.107 iso C7 H
H7B -0.3816(15) -0.8195(10) -0.0650(2) 0.107 iso C7 H
H9A -0.6309(14) -1.2659(15) -0.1355(3) 0.141 iso C9 H
H9B -0.6956(14) -1.3770(15) -0.1030(3) 0.141 iso C9 H
H10A -0.3657(15) -1.3723(14) -0.1225(3) 0.122 iso C10 H
H10B -0.4219(15) -1.4170(14) -0.0839(3) 0.122 iso C10 H
H11 -0.2686(12) -1.1773(14) -0.0681(3) 0.106 iso C11 H
H12 -0.1733(12) -0.9505(13) -0.1067(2) 0.106 iso C12 H
H13A -0.3325(12) -1.1387(12) -0.1632(2) 0.104 iso C13 H
H13B -0.4206(12) -0.9656(12) -0.1484(2) 0.104 iso C13 H
H14 -0.1304(15) -0.8749(15) -0.2243(2) 0.128 iso C14 H
H15A -0.1063(20) -1.2256(15) -0.1993(3) 0.160 iso C15 H
H15B -0.0740(20) -1.1788(15) -0.2386(3) 0.160 iso C15 H
H16A 0.1872(20) -1.2057(22) -0.2104(3) 0.201 iso C16 H
H16B 0.1308(20) -1.0568(22) -0.1840(3) 0.201 iso C16 H
H16C 0.1632(20) -1.0099(22) -0.2234(3) 0.201 iso C16 H
H17A -0.4454(17) -0.9099(19) -0.2266(3) 0.190 iso C17 H
H17B -0.4241(17) -1.1118(19) -0.2177(3) 0.190 iso C17 H
H17C -0.3517(17) -1.0374(19) -0.2532(3) 0.190 iso C17 H
H18 -0.2379(20) -0.7156(14) -0.1429(3) 0.156 iso C18 H
H19A -0.0001(26) -0.6445(15) -0.1976(4) 0.203 iso C19 H
H19B -0.0565(26) -0.5038(15) -0.1696(4) 0.203 iso C19 H
H20A 0.2186(21) -0.6245(22) -0.1548(4) 0.224 iso C20 H
H20B 0.1352(21) -0.8151(22) -0.1541(4) 0.224 iso C20 H
H20C 0.0788(21) -0.6744(22) -0.1260(4) 0.224 iso C20 H
H21A -0.4688(24) -0.6912(18) -0.1838(3) 0.242 iso C21 H
H21B -0.3298(24) -0.6269(18) -0.2117(3) 0.242 iso C21 H
H21C -0.3672(24) -0.5115(18) -0.1784(3) 0.242 iso C21 H

loop_
_atom_type_symbol
_atom_type_description
_atom_type_scat_source
_atom_type_scat_dispersion_real
_atom_type_scat_dispersion_imag
Cl 'Chlorine    ' 'IntTabC, 4.2.6.8, 6.1.1.4' 0.3639 0.7018
'O ' 'Oxygen      ' 'IntTabC, 4.2.6.8, 6.1.1.4' 0.0492 0.0322
'N ' 'Nitrogen    ' 'IntTabC, 4.2.6.8, 6.1.1.4' 0.0311 0.0180
'C ' 'Carbon      ' 'IntTabC, 4.2.6.8, 6.1.1.4' 0.0181 0.0091
'H ' 'Hydrogen    ' 'IntTabC, 4.2.6.8, 6.1.1.4' 0.0000 0.0000

loop_
_geom_angle_atom_site_label_1
_geom_angle_atom_site_label_2
_geom_angle_atom_site_label_3
_geom_angle
_geom_angle_publ_flag
C8 N1 C7 122.5(9) yes
C8 N1 C11 113.3(7) yes
C7 N1 C11 123.8(9) yes
C13 N2 C18 113.2(8) yes
C13 N2 C14 116.5(8) yes
C18 N2 C14 115.9(8) yes
C2 C1 C6 123.5(8) ?
C2 C1 Cl 118.0(7) yes
C6 C1 Cl 118.6(7) yes
C1 C2 C3 120.2(9) ?
C4 C3 C2 118.7(9) ?
C3 C4 C5 120.5(8) ?
C4 C5 C6 122.8(7) ?
C5 C6 C1 114.2(7) ?
C5 C6 C7 124.5(7) ?
C1 C6 C7 121.2(7) ?
N1 C7 C6 113.7(7) yes
O1 C8 N1 122.7(9) yes
O1 C8 C9 128.0(11) yes
N1 C8 C9 109.1(9) yes
C8 C9 C10 105.1(10) yes
C9 C10 C11 106.8(9) yes
N1 C11 C12 110.9(8) yes
N1 C11 C10 101.6(7) yes
C12 C11 C10 114.9(8) yes
O2 C12 C11 104.1(8) yes
O2 C12 C13 106.5(7) yes
C11 C12 C13 115.8(8) yes
N2 C13 C12 112.0(7) yes
N2 C14 C15 109.3(9) ?
N2 C14 C17 115.2(9) ?
C15 C14 C17 109.8(10) ?
C16 C15 C14 114.3(11) ?
N2 C18 C19 112.8(10) ?
N2 C18 C21 116.5(11) ?
C19 C18 C21 108.5(11) ?
C20 C19 C18 113.4(10) ?

loop_
_geom_bond_atom_site_label_1
_geom_bond_atom_site_label_2
_geom_bond_distance
_geom_bond_publ_flag
Cl C1 1.736(8) yes
O1 C8 1.238(12) yes
O2 C12 1.429(10) yes
N1 C8 1.365(12) yes
N1 C7 1.449(9) yes
N1 C11 1.486(11) yes
N2 C13 1.454(10) yes
N2 C18 1.473(11) yes
N2 C14 1.473(12) yes
C1 C2 1.354(13) ?
C1 C6 1.406(11) ?
C2 C3 1.394(13) ?
C3 C4 1.361(12) ?
C4 C5 1.383(11) ?
C5 C6 1.404(10) ?
C6 C7 1.476(10) ?
C8 C9 1.482(14) yes
C9 C10 1.495(14) yes
C10 C11 1.545(13) yes
C11 C12 1.526(13) yes
C12 C13 1.535(11) yes
C14 C15 1.522(15) ?
C14 C17 1.557(15) ?
C15 C16 1.43(2) ?
C18 C19 1.51(2) ?
C18 C21 1.52(2) ?
C19 C20 1.51(2) ?

loop_
_geom_contact_atom_site_label_1
_geom_contact_atom_site_label_2
_geom_contact_distance
Cl C2 2.655(11)
Cl C6 2.706(8)
O1 C7 2.823(13)
O2 N2 2.952(11)
O2 C10 2.930(13)
N1 C5 2.859(12)
N2 C16 2.995(17)
N2 C17 2.558(15)
N2 C21 2.546(16)
C1 C4 2.731(12)
C1 C7 2.511(13)
C2 C5 2.732(13)
C3 C6 2.833(13)
C5 C7 2.549(12)
C7 C11 2.588(13)
C10 C12 2.589(14)
C11 C13 2.593(14)
C13 C17 2.987(16)
C15 C17 2.520(19)
C18 C20 2.53(2)
